data_7106953
loop_
_publ_author_name
'Xiaoyue Hu'
'Jian Wang'
'Xiang Zhu'
'Dapeng Dong'
'Xiaolin Zhang'
'Shuo Wu'
'Chunying Duan'

_publ_section_title
;
 A copper(II) rhodamine complex with a tripodal ligand as a highly
 selective fluorescence imaging agent for nitric oxide
;
_journal_name_full Chem.Commun.
_journal_page_first 11507
_journal_paper_doi 10.1039/c1cc14032a
_journal_volume 47
_journal_year 2011
_chemical_formula_sum 'C34 H46 Cl2 Cu N6 O6'
_chemical_formula_weight 769.21
_chemical_name_systematic
;
?
;
_space_group_IT_number 2
_symmetry_cell_setting triclinic
_symmetry_space_group_name_Hall '-P 1'
_symmetry_space_group_name_H-M 'P -1'
_atom_sites_solution_hydrogens geom
_atom_sites_solution_primary direct
_atom_sites_solution_secondary difmap
_audit_creation_method SHELXL-97
_cell_angle_alpha 70.858(5)
_cell_angle_beta 88.773(5)
_cell_angle_gamma 75.729(5)
_cell_formula_units_Z 2
_cell_length_a 8.3705(6)
_cell_length_b 12.5806(10)
_cell_length_c 18.6470(13)
_cell_measurement_reflns_used 1143
_cell_measurement_temperature 200(2)
_cell_measurement_theta_max 20.09
_cell_measurement_theta_min 2.38
_cell_volume 1794.0(2)
_computing_cell_refinement 'Bruker SMART'
_computing_data_collection 'Bruker SMART'
_computing_data_reduction 'Bruker SAINT'
_computing_molecular_graphics 'Bruker SHELXTL'
_computing_publication_material 'Bruker SHELXTL'
_computing_structure_refinement 'Bruker SHELXTL'
_computing_structure_solution 'Bruker SHELXTL'
_diffrn_ambient_temperature 200(2)
_diffrn_measured_fraction_theta_full 0.998
_diffrn_measured_fraction_theta_max 0.998
_diffrn_measurement_device_type 'CCD area detector'
_diffrn_measurement_method 'phi and omega scans'
_diffrn_radiation_monochromator graphite
_diffrn_radiation_source 'fine-focus sealed tube'
_diffrn_radiation_type MoK\a
_diffrn_radiation_wavelength 0.71073
_diffrn_reflns_av_R_equivalents 0.0578
_diffrn_reflns_av_sigmaI/netI 0.0774
_diffrn_reflns_limit_h_max 9
_diffrn_reflns_limit_h_min -9
_diffrn_reflns_limit_k_max 14
_diffrn_reflns_limit_k_min -14
_diffrn_reflns_limit_l_max 22
_diffrn_reflns_limit_l_min -22
_diffrn_reflns_number 15408
_diffrn_reflns_theta_full 25.00
_diffrn_reflns_theta_max 25.00
_diffrn_reflns_theta_min 1.76
_exptl_absorpt_coefficient_mu 0.810
_exptl_absorpt_correction_type none
_exptl_crystal_colour blue
_exptl_crystal_density_diffrn 1.424
_exptl_crystal_density_method 'not measured'
_exptl_crystal_description block
_exptl_crystal_F_000 806
_exptl_crystal_size_max 0.2
_exptl_crystal_size_mid 0.08
_exptl_crystal_size_min 0.07
_refine_diff_density_max 0.609
_refine_diff_density_min -0.415
_refine_diff_density_rms 0.068
_refine_ls_extinction_method none
_refine_ls_goodness_of_fit_ref 1.007
_refine_ls_hydrogen_treatment 'riding model'
_refine_ls_matrix_type full
_refine_ls_number_parameters 470
_refine_ls_number_reflns 6286
_refine_ls_number_restraints 162
_refine_ls_restrained_S_all 1.002
_refine_ls_R_factor_all 0.0937
_refine_ls_R_factor_gt 0.0544
_refine_ls_shift/su_max 0.001
_refine_ls_shift/su_mean 0.000
_refine_ls_structure_factor_coef Fsqd
_refine_ls_weighting_details 'calc w=1/[\s^2^(Fo^2^)+(0.0650P)^2^+0.0000P] where P=(Fo^2^+2Fc^2^)/3'
_refine_ls_weighting_scheme calc
_refine_ls_wR_factor_gt 0.1222
_refine_ls_wR_factor_ref 0.1361
_reflns_number_gt 4098
_reflns_number_total 6286
_reflns_threshold_expression >2sigma(I)
_cod_data_source_file c1cc14032a.txt
_cod_data_source_block cu-rbt
_cod_original_sg_symbol_H-M 'P-1 '
_cod_database_code 7106953

loop_
_symmetry_equiv_pos_as_xyz
'x, y, z'
'-x, -y, -z'

loop_
_atom_site_label
_atom_site_type_symbol
_atom_site_fract_x
_atom_site_fract_y
_atom_site_fract_z
_atom_site_U_iso_or_equiv
_atom_site_adp_type
_atom_site_occupancy
_atom_site_symmetry_multiplicity
_atom_site_calc_flag
_atom_site_refinement_flags
_atom_site_disorder_assembly
_atom_site_disorder_group
Cu1 Cu 0.78185(6) 0.66742(4) 0.51017(3) 0.04080(18) Uani 1 1 d . . .
Cl1 Cl 0.85691(15) 0.63094(13) 0.40205(7) 0.0720(4) Uani 1 1 d . . .
O1 O 0.3229(3) 0.9668(2) 0.63123(14) 0.0420(7) Uani 1 1 d . . .
O2 O 0.5998(3) 0.51631(19) 0.91002(13) 0.0340(6) Uani 1 1 d . . .
N1 N 0.7586(5) 0.5090(3) 0.5592(2) 0.0580(10) Uani 1 1 d . . .
H1C H 0.6718 0.4996 0.5364 0.070 Uiso 1 1 calc R . .
H1D H 0.8498 0.4579 0.5532 0.070 Uiso 1 1 calc R . .
N2 N 0.7709(4) 0.6814(3) 0.61743(15) 0.0344(8) Uani 1 1 d . . .
N3 N 0.8503(4) 0.8154(3) 0.48040(18) 0.0485(9) Uani 1 1 d . . .
H3C H 0.9505 0.8052 0.4613 0.058 Uiso 1 1 calc R . .
H3D H 0.7780 0.8704 0.4440 0.058 Uiso 1 1 calc R . .
N4 N 0.4232(3) 0.7946(2) 0.72663(15) 0.0252(7) Uani 1 1 d . . .
N5 N 0.5496(4) 0.2529(3) 0.78518(17) 0.0381(8) Uani 1 1 d . . .
N6 N 0.7274(4) 0.7404(3) 1.05031(17) 0.0404(8) Uani 1 1 d . . .
C1 C 0.7347(7) 0.4850(4) 0.6393(3) 0.0755(17) Uani 1 1 d . . .
H1A H 0.7790 0.4028 0.6668 0.091 Uiso 1 1 calc R . .
H1B H 0.6177 0.5054 0.6472 0.091 Uiso 1 1 calc R . .
C2 C 0.8232(6) 0.5565(4) 0.6681(2) 0.0614(15) Uani 1 1 d . . .
H2A H 0.7958 0.5505 0.7199 0.074 Uiso 1 1 calc R . .
H2B H 0.9418 0.5271 0.6681 0.074 Uiso 1 1 calc R . .
C3 C 0.8932(5) 0.7478(4) 0.6163(2) 0.0480(11) Uani 1 1 d . . .
H3A H 1.0034 0.7002 0.6158 0.058 Uiso 1 1 calc R . .
H3B H 0.8880 0.7703 0.6615 0.058 Uiso 1 1 calc R . .
C4 C 0.8570(6) 0.8540(4) 0.5467(3) 0.0576(13) Uani 1 1 d . . .
H4A H 0.7522 0.9062 0.5497 0.069 Uiso 1 1 calc R . .
H4B H 0.9429 0.8949 0.5423 0.069 Uiso 1 1 calc R . .
C5 C 0.6022(4) 0.7398(3) 0.63196(19) 0.0329(9) Uani 1 1 d . . .
H5A H 0.5308 0.6882 0.6360 0.039 Uiso 1 1 calc R . .
H5B H 0.5598 0.8092 0.5885 0.039 Uiso 1 1 calc R . .
C6 C 0.5928(4) 0.7742(3) 0.70397(19) 0.0304(8) Uani 1 1 d . . .
H6A H 0.6641 0.7126 0.7448 0.037 Uiso 1 1 calc R . .
H6B H 0.6309 0.8442 0.6942 0.037 Uiso 1 1 calc R . .
C7 C 0.3035(5) 0.8897(3) 0.6876(2) 0.0290(8) Uani 1 1 d . . .
C8 C 0.1507(4) 0.8779(3) 0.72822(19) 0.0282(8) Uani 1 1 d . . .
C9 C -0.0076(5) 0.9494(3) 0.7117(2) 0.0406(10) Uani 1 1 d . . .
H9A H -0.0320 1.0171 0.6696 0.049 Uiso 1 1 calc R . .
C10 C -0.1285(5) 0.9173(4) 0.7596(3) 0.0477(11) Uani 1 1 d . . .
H10A H -0.2360 0.9642 0.7499 0.057 Uiso 1 1 calc R . .
C11 C -0.0915(5) 0.8166(4) 0.8215(3) 0.0481(11) Uani 1 1 d . . .
H11A H -0.1752 0.7959 0.8524 0.058 Uiso 1 1 calc R . .
C12 C 0.0668(5) 0.7458(4) 0.8387(2) 0.0380(10) Uani 1 1 d . . .
H12A H 0.0906 0.6786 0.8811 0.046 Uiso 1 1 calc R . .
C13 C 0.1895(4) 0.7771(3) 0.79160(19) 0.0278(8) Uani 1 1 d . . .
C14 C 0.3719(4) 0.7175(3) 0.79756(18) 0.0254(8) Uani 1 1 d . . .
C15 C 0.4097(4) 0.5938(3) 0.79716(18) 0.0243(8) Uani 1 1 d . . .
C16 C 0.3394(4) 0.5641(3) 0.74127(19) 0.0291(8) Uani 1 1 d . . .
H16A H 0.2612 0.6216 0.7055 0.035 Uiso 1 1 calc R . .
C17 C 0.3805(4) 0.4543(3) 0.73691(19) 0.0305(9) Uani 1 1 d . . .
H17A H 0.3291 0.4388 0.6991 0.037 Uiso 1 1 calc R . .
C18 C 0.5004(5) 0.3639(3) 0.78930(19) 0.0300(8) Uani 1 1 d . . .
C19 C 0.5686(5) 0.3917(3) 0.84657(19) 0.0298(9) Uani 1 1 d . . .
H19A H 0.6466 0.3346 0.8826 0.036 Uiso 1 1 calc R . .
C20 C 0.5211(4) 0.5036(3) 0.85013(18) 0.0277(8) Uani 1 1 d . . .
C21 C 0.5673(4) 0.6258(3) 0.91648(18) 0.0277(8) Uani 1 1 d . . .
C22 C 0.6555(5) 0.6298(3) 0.97692(19) 0.0334(9) Uani 1 1 d . . .
H22A H 0.7256 0.5618 1.0090 0.040 Uiso 1 1 calc R . .
C23 C 0.6411(5) 0.7344(3) 0.99059(19) 0.0300(9) Uani 1 1 d . . .
C24 C 0.5316(5) 0.8330(3) 0.9403(2) 0.0353(9) Uani 1 1 d . . .
H24A H 0.5180 0.9047 0.9470 0.042 Uiso 1 1 calc R . .
C25 C 0.4439(5) 0.8257(3) 0.8809(2) 0.0332(9) Uani 1 1 d . . .
H25A H 0.3712 0.8928 0.8493 0.040 Uiso 1 1 calc R . .
C26 C 0.4599(4) 0.7219(3) 0.86657(18) 0.0266(8) Uani 1 1 d . . .
C27 C 0.5091(6) 0.2236(4) 0.7199(2) 0.0480(11) Uani 1 1 d . . .
H27A H 0.6104 0.1870 0.7019 0.058 Uiso 1 1 calc R . .
H27B H 0.4565 0.2945 0.6793 0.058 Uiso 1 1 calc R . .
C28 C 0.3966(8) 0.1432(4) 0.7378(3) 0.0789(18) Uani 1 1 d . . .
H28A H 0.3771 0.1242 0.6935 0.118 Uiso 1 1 calc R . .
H28B H 0.2935 0.1808 0.7528 0.118 Uiso 1 1 calc R . .
H28C H 0.4472 0.0733 0.7785 0.118 Uiso 1 1 calc R . .
C29 C 0.6835(6) 0.1656(3) 0.8363(2) 0.0497(12) Uani 1 1 d . . .
H29A H 0.6753 0.0891 0.8384 0.060 Uiso 1 1 calc R . .
H29B H 0.6698 0.1703 0.8871 0.060 Uiso 1 1 calc R . .
C30 C 0.8543(6) 0.1785(4) 0.8133(3) 0.0651(14) Uani 1 1 d . . .
H30A H 0.9361 0.1168 0.8483 0.098 Uiso 1 1 calc R . .
H30B H 0.8662 0.2521 0.8141 0.098 Uiso 1 1 calc R . .
H30C H 0.8689 0.1746 0.7629 0.098 Uiso 1 1 calc R . .
C31 C 0.7237(6) 0.8494(4) 1.0611(2) 0.0504(12) Uani 1 1 d . . .
H31A H 0.7577 0.8335 1.1138 0.060 Uiso 1 1 calc R . .
H31B H 0.6105 0.8964 1.0522 0.060 Uiso 1 1 calc R . .
C32 C 0.8304(6) 0.9196(4) 1.0113(3) 0.0686(15) Uani 1 1 d . . .
H32A H 0.8227 0.9888 1.0238 0.103 Uiso 1 1 calc R . .
H32B H 0.7936 0.9405 0.9589 0.103 Uiso 1 1 calc R . .
H32C H 0.9430 0.8743 1.0193 0.103 Uiso 1 1 calc R . .
C33 C 0.8380(5) 0.6371(4) 1.1024(2) 0.0485(11) Uani 1 1 d . . .
H33A H 0.7869 0.5726 1.1135 0.058 Uiso 1 1 calc R . .
H33B H 0.8545 0.6504 1.1498 0.058 Uiso 1 1 calc R . .
C34 C 1.0021(6) 0.6050(5) 1.0712(3) 0.0663(14) Uani 1 1 d . . .
H34A H 1.0703 0.5362 1.1075 0.099 Uiso 1 1 calc R . .
H34B H 1.0546 0.6677 1.0614 0.099 Uiso 1 1 calc R . .
H34C H 0.9868 0.5904 1.0247 0.099 Uiso 1 1 calc R . .
Cl2 Cl 0.32699(14) 0.75248(12) 0.48186(7) 0.0615(4) Uani 1 1 d U . .
O3 O 0.2127(4) 0.7673(3) 0.42237(18) 0.0691(10) Uani 1 1 d U A .
O4 O 0.3709(10) 0.6214(6) 0.5316(5) 0.093(3) Uani 0.596(9) 1 d PU A 1
O5 O 0.2459(17) 0.8090(9) 0.5336(8) 0.081(3) Uani 0.596(9) 1 d PU A 1
O6 O 0.4798(6) 0.7755(6) 0.4639(3) 0.050(2) Uani 0.596(9) 1 d PU A 1
O4' O 0.3834(16) 0.8705(11) 0.4417(6) 0.097(4) Uani 0.404(9) 1 d PU A 2
O5' O 0.4573(12) 0.6719(11) 0.4842(6) 0.090(4) Uani 0.404(9) 1 d PU A 2
O6' O 0.258(2) 0.7556(15) 0.5458(8) 0.078(5) Uani 0.404(9) 1 d PU A 2

loop_
_atom_site_aniso_label
_atom_site_aniso_U_11
_atom_site_aniso_U_22
_atom_site_aniso_U_33
_atom_site_aniso_U_23
_atom_site_aniso_U_13
_atom_site_aniso_U_12
Cu1 0.0325(3) 0.0509(3) 0.0359(3) -0.0193(2) 0.0021(2) 0.0014(2)
Cl1 0.0428(7) 0.1214(12) 0.0562(7) -0.0566(8) -0.0039(6) 0.0087(7)
O1 0.0492(18) 0.0286(15) 0.0382(15) -0.0007(13) 0.0025(13) -0.0061(13)
O2 0.0476(17) 0.0200(13) 0.0337(13) -0.0120(11) -0.0150(12) -0.0017(12)
N1 0.041(2) 0.055(2) 0.080(3) -0.030(2) 0.007(2) -0.0053(19)
N2 0.0292(18) 0.0403(19) 0.0279(16) -0.0101(14) 0.0048(14) -0.0001(15)
N3 0.046(2) 0.042(2) 0.0396(18) -0.0041(16) 0.0098(17) 0.0070(17)
N4 0.0225(16) 0.0253(16) 0.0263(14) -0.0079(13) 0.0056(13) -0.0050(13)
N5 0.054(2) 0.0241(17) 0.0370(17) -0.0140(14) -0.0090(16) -0.0048(16)
N6 0.055(2) 0.0315(18) 0.0389(18) -0.0166(15) -0.0075(16) -0.0116(17)
C1 0.079(4) 0.035(3) 0.107(4) -0.023(3) 0.048(3) -0.009(3)
C2 0.069(3) 0.057(3) 0.030(2) -0.005(2) 0.016(2) 0.019(3)
C3 0.033(2) 0.075(3) 0.042(2) -0.030(2) 0.0052(19) -0.010(2)
C4 0.051(3) 0.054(3) 0.078(3) -0.033(3) 0.030(3) -0.018(2)
C5 0.026(2) 0.040(2) 0.034(2) -0.0160(17) 0.0066(17) -0.0053(18)
C6 0.024(2) 0.035(2) 0.0306(18) -0.0100(16) 0.0046(16) -0.0066(17)
C7 0.033(2) 0.0222(19) 0.0324(19) -0.0128(17) -0.0022(17) -0.0037(17)
C8 0.027(2) 0.0246(19) 0.0360(19) -0.0196(16) -0.0020(16) 0.0011(17)
C9 0.036(2) 0.031(2) 0.055(2) -0.0228(19) -0.009(2) 0.0042(19)
C10 0.025(2) 0.052(3) 0.077(3) -0.044(3) -0.001(2) 0.002(2)
C11 0.033(2) 0.059(3) 0.068(3) -0.040(3) 0.019(2) -0.015(2)
C12 0.035(2) 0.044(2) 0.039(2) -0.0200(19) 0.0099(18) -0.009(2)
C13 0.026(2) 0.027(2) 0.0348(19) -0.0178(16) 0.0041(16) -0.0032(16)
C14 0.0238(19) 0.0242(19) 0.0256(17) -0.0067(15) 0.0025(15) -0.0034(16)
C15 0.0249(19) 0.0212(18) 0.0251(17) -0.0062(15) 0.0033(15) -0.0049(16)
C16 0.026(2) 0.029(2) 0.0297(18) -0.0092(16) -0.0006(16) -0.0025(17)
C17 0.032(2) 0.033(2) 0.0297(18) -0.0127(16) -0.0023(16) -0.0116(18)
C18 0.036(2) 0.027(2) 0.0282(18) -0.0087(16) 0.0023(16) -0.0098(17)
C19 0.036(2) 0.0222(19) 0.0288(18) -0.0071(15) -0.0059(16) -0.0033(17)
C20 0.030(2) 0.027(2) 0.0269(18) -0.0099(15) 0.0013(16) -0.0076(17)
C21 0.034(2) 0.0221(19) 0.0299(19) -0.0112(16) 0.0041(17) -0.0083(17)
C22 0.042(2) 0.027(2) 0.0300(19) -0.0088(16) -0.0058(17) -0.0057(18)
C23 0.035(2) 0.031(2) 0.0272(18) -0.0117(16) 0.0052(16) -0.0130(18)
C24 0.040(2) 0.030(2) 0.041(2) -0.0190(18) 0.0036(19) -0.0079(19)
C25 0.034(2) 0.026(2) 0.038(2) -0.0103(17) -0.0009(18) -0.0038(17)
C26 0.025(2) 0.027(2) 0.0299(18) -0.0126(16) 0.0026(16) -0.0065(16)
C27 0.068(3) 0.037(2) 0.041(2) -0.0198(19) -0.006(2) -0.007(2)
C28 0.127(5) 0.063(3) 0.055(3) -0.008(3) -0.021(3) -0.050(4)
C29 0.071(3) 0.025(2) 0.048(2) -0.0143(19) -0.017(2) 0.001(2)
C30 0.058(3) 0.048(3) 0.084(3) -0.027(3) -0.018(3) 0.008(3)
C31 0.071(3) 0.041(3) 0.048(2) -0.024(2) -0.009(2) -0.015(2)
C32 0.074(4) 0.052(3) 0.080(3) -0.010(3) -0.016(3) -0.030(3)
C33 0.048(3) 0.059(3) 0.048(2) -0.028(2) -0.003(2) -0.017(2)
C34 0.045(3) 0.080(4) 0.086(4) -0.041(3) 0.006(3) -0.017(3)
Cl2 0.0388(7) 0.0871(10) 0.0742(8) -0.0464(7) 0.0019(6) -0.0170(7)
O3 0.053(2) 0.088(2) 0.065(2) -0.0294(18) -0.0119(17) -0.0074(19)
O4 0.092(5) 0.067(4) 0.100(5) 0.000(4) -0.035(4) -0.018(4)
O5 0.050(5) 0.112(7) 0.101(8) -0.078(6) 0.001(5) 0.005(6)
O6 0.026(3) 0.077(5) 0.044(3) -0.016(3) 0.007(2) -0.014(3)
O4' 0.117(9) 0.087(8) 0.098(7) -0.031(6) 0.009(6) -0.046(7)
O5' 0.056(6) 0.094(8) 0.083(6) -0.020(6) 0.006(5) 0.036(6)
O6' 0.042(6) 0.141(12) 0.038(5) -0.023(7) 0.031(4) -0.013(9)

loop_
_atom_type_symbol
_atom_type_description
_atom_type_scat_dispersion_real
_atom_type_scat_dispersion_imag
_atom_type_scat_source
C C 0.0033 0.0016 'International Tables Vol C Tables 4.2.6.8 and 6.1.1.4'
H H 0.0000 0.0000 'International Tables Vol C Tables 4.2.6.8 and 6.1.1.4'
N N 0.0061 0.0033 'International Tables Vol C Tables 4.2.6.8 and 6.1.1.4'
O O 0.0106 0.0060 'International Tables Vol C Tables 4.2.6.8 and 6.1.1.4'
Cu Cu 0.3201 1.2651 'International Tables Vol C Tables 4.2.6.8 and 6.1.1.4'
Cl Cl 0.1484 0.1585 'International Tables Vol C Tables 4.2.6.8 and 6.1.1.4'

loop_
_geom_angle_atom_site_label_1
_geom_angle_atom_site_label_2
_geom_angle_atom_site_label_3
_geom_angle
N1 Cu1 N3 165.76(15)
N1 Cu1 N2 86.21(14)
N3 Cu1 N2 84.94(13)
N1 Cu1 Cl1 91.76(12)
N3 Cu1 Cl1 94.24(10)
N2 Cu1 Cl1 166.44(9)
C21 O2 C20 118.0(3)
C1 N1 Cu1 111.6(3)
C1 N1 H1C 109.3
Cu1 N1 H1C 109.3
C1 N1 H1D 109.3
Cu1 N1 H1D 109.3
H1C N1 H1D 108.0
C3 N2 C5 113.4(3)
C3 N2 C2 114.1(3)
C5 N2 C2 111.8(3)
C3 N2 Cu1 101.9(2)
C5 N2 Cu1 112.2(2)
C2 N2 Cu1 102.5(2)
C4 N3 Cu1 110.5(2)
C4 N3 H3C 109.6
Cu1 N3 H3C 109.6
C4 N3 H3D 109.6
Cu1 N3 H3D 109.6
H3C N3 H3D 108.1
C7 N4 C6 122.4(3)
C7 N4 C14 114.9(3)
C6 N4 C14 122.5(3)
C18 N5 C27 123.4(3)
C18 N5 C29 120.5(3)
C27 N5 C29 113.9(3)
C23 N6 C31 122.2(3)
C23 N6 C33 121.0(3)
C31 N6 C33 116.6(3)
N1 C1 C2 108.4(4)
N1 C1 H1A 110.0
C2 C1 H1A 110.0
N1 C1 H1B 110.0
C2 C1 H1B 110.0
H1A C1 H1B 108.4
N2 C2 C1 109.1(4)
N2 C2 H2A 109.9
C1 C2 H2A 109.9
N2 C2 H2B 109.9
C1 C2 H2B 109.9
H2A C2 H2B 108.3
N2 C3 C4 109.0(3)
N2 C3 H3A 109.9
C4 C3 H3A 109.9
N2 C3 H3B 109.9
C4 C3 H3B 109.9
H3A C3 H3B 108.3
N3 C4 C3 107.5(3)
N3 C4 H4A 110.2
C3 C4 H4A 110.2
N3 C4 H4B 110.2
C3 C4 H4B 110.2
H4A C4 H4B 108.5
N2 C5 C6 114.6(3)
N2 C5 H5A 108.6
C6 C5 H5A 108.6
N2 C5 H5B 108.6
C6 C5 H5B 108.6
H5A C5 H5B 107.6
N4 C6 C5 110.0(3)
N4 C6 H6A 109.7
C5 C6 H6A 109.7
N4 C6 H6B 109.7
C5 C6 H6B 109.7
H6A C6 H6B 108.2
O1 C7 N4 125.1(3)
O1 C7 C8 129.0(3)
N4 C7 C8 105.8(3)
C9 C8 C13 121.6(3)
C9 C8 C7 129.9(3)
C13 C8 C7 108.5(3)
C8 C9 C10 118.0(4)
C8 C9 H9A 121.0
C10 C9 H9A 121.0
C11 C10 C9 120.7(4)
C11 C10 H10A 119.7
C9 C10 H10A 119.7
C10 C11 C12 121.5(4)
C10 C11 H11A 119.2
C12 C11 H11A 119.2
C11 C12 C13 118.6(4)
C11 C12 H12A 120.7
C13 C12 H12A 120.7
C12 C13 C8 119.7(3)
C12 C13 C14 129.7(3)
C8 C13 C14 110.6(3)
N4 C14 C15 110.5(3)
N4 C14 C13 99.9(2)
C15 C14 C13 114.5(3)
N4 C14 C26 110.0(3)
C15 C14 C26 110.1(3)
C13 C14 C26 111.4(3)
C20 C15 C16 115.7(3)
C20 C15 C14 122.2(3)
C16 C15 C14 122.1(3)
C17 C16 C15 123.0(3)
C17 C16 H16A 118.5
C15 C16 H16A 118.5
C16 C17 C18 120.8(3)
C16 C17 H17A 119.6
C18 C17 H17A 119.6
N5 C18 C19 120.6(3)
N5 C18 C17 122.6(3)
C19 C18 C17 116.8(3)
C20 C19 C18 120.7(3)
C20 C19 H19A 119.7
C18 C19 H19A 119.7
O2 C20 C15 123.6(3)
O2 C20 C19 113.4(3)
C15 C20 C19 122.9(3)
C26 C21 O2 123.2(3)
C26 C21 C22 123.4(3)
O2 C21 C22 113.4(3)
C21 C22 C23 121.0(3)
C21 C22 H22A 119.5
C23 C22 H22A 119.5
N6 C23 C22 122.0(3)
N6 C23 C24 121.8(3)
C22 C23 C24 116.2(3)
C25 C24 C23 121.3(3)
C25 C24 H24A 119.3
C23 C24 H24A 119.3
C24 C25 C26 122.5(3)
C24 C25 H25A 118.7
C26 C25 H25A 118.7
C21 C26 C25 115.5(3)
C21 C26 C14 122.7(3)
C25 C26 C14 121.6(3)
N5 C27 C28 112.8(4)
N5 C27 H27A 109.0
C28 C27 H27A 109.0
N5 C27 H27B 109.0
C28 C27 H27B 109.0
H27A C27 H27B 107.8
C27 C28 H28A 109.5
C27 C28 H28B 109.5
H28A C28 H28B 109.5
C27 C28 H28C 109.5
H28A C28 H28C 109.5
H28B C28 H28C 109.5
N5 C29 C30 114.0(4)
N5 C29 H29A 108.8
C30 C29 H29A 108.8
N5 C29 H29B 108.8
C30 C29 H29B 108.8
H29A C29 H29B 107.6
C29 C30 H30A 109.5
C29 C30 H30B 109.5
H30A C30 H30B 109.5
C29 C30 H30C 109.5
H30A C30 H30C 109.5
H30B C30 H30C 109.5
N6 C31 C32 115.6(4)
N6 C31 H31A 108.4
C32 C31 H31A 108.4
N6 C31 H31B 108.4
C32 C31 H31B 108.4
H31A C31 H31B 107.4
C31 C32 H32A 109.5
C31 C32 H32B 109.5
H32A C32 H32B 109.5
C31 C32 H32C 109.5
H32A C32 H32C 109.5
H32B C32 H32C 109.5
N6 C33 C34 112.7(4)
N6 C33 H33A 109.1
C34 C33 H33A 109.1
N6 C33 H33B 109.1
C34 C33 H33B 109.1
H33A C33 H33B 107.8
C33 C34 H34A 109.5
C33 C34 H34B 109.5
H34A C34 H34B 109.5
C33 C34 H34C 109.5
H34A C34 H34C 109.5
H34B C34 H34C 109.5
O5' Cl2 O6' 119.4(8)
O5' Cl2 O6 57.7(6)
O6' Cl2 O6 123.4(10)
O5' Cl2 O3 110.9(5)
O6' Cl2 O3 113.5(9)
O6 Cl2 O3 119.1(3)
O5' Cl2 O5 136.7(7)
O6' Cl2 O5 25.3(9)
O6 Cl2 O5 112.4(6)
O3 Cl2 O5 109.8(6)
O5' Cl2 O4 50.6(6)
O6' Cl2 O4 77.9(8)
O6 Cl2 O4 103.9(4)
O3 Cl2 O4 107.3(3)
O5 Cl2 O4 102.8(6)
O5' Cl2 O4' 103.7(8)
O6' Cl2 O4' 109.9(9)
O6 Cl2 O4' 46.9(5)
O3 Cl2 O4' 96.4(4)
O5 Cl2 O4' 86.0(6)
O4 Cl2 O4' 149.8(6)

loop_
_geom_bond_atom_site_label_1
_geom_bond_atom_site_label_2
_geom_bond_distance
Cu1 N1 1.958(4)
Cu1 N3 1.984(4)
Cu1 N2 2.063(3)
Cu1 Cl1 2.2540(12)
O1 C7 1.214(4)
O2 C21 1.381(4)
O2 C20 1.382(4)
N1 C1 1.444(6)
N1 H1C 0.9000
N1 H1D 0.9000
N2 C3 1.468(5)
N2 C5 1.486(4)
N2 C2 1.503(5)
N3 C4 1.476(5)
N3 H3C 0.9000
N3 H3D 0.9000
N4 C7 1.355(4)
N4 C6 1.458(4)
N4 C14 1.488(4)
N5 C18 1.383(5)
N5 C27 1.451(5)
N5 C29 1.457(5)
N6 C23 1.372(4)
N6 C31 1.443(5)
N6 C33 1.452(5)
C1 C2 1.520(7)
C1 H1A 0.9700
C1 H1B 0.9700
C2 H2A 0.9700
C2 H2B 0.9700
C3 C4 1.497(6)
C3 H3A 0.9700
C3 H3B 0.9700
C4 H4A 0.9700
C4 H4B 0.9700
C5 C6 1.535(5)
C5 H5A 0.9700
C5 H5B 0.9700
C6 H6A 0.9700
C6 H6B 0.9700
C7 C8 1.486(5)
C8 C9 1.381(5)
C8 C13 1.393(5)
C9 C10 1.383(6)
C9 H9A 0.9300
C10 C11 1.377(6)
C10 H10A 0.9300
C11 C12 1.379(6)
C11 H11A 0.9300
C12 C13 1.384(5)
C12 H12A 0.9300
C13 C14 1.515(5)
C14 C15 1.512(5)
C14 C26 1.519(5)
C15 C20 1.384(5)
C15 C16 1.401(5)
C16 C17 1.368(5)
C16 H16A 0.9300
C17 C18 1.416(5)
C17 H17A 0.9300
C18 C19 1.399(5)
C19 C20 1.389(5)
C19 H19A 0.9300
C21 C26 1.378(5)
C21 C22 1.382(5)
C22 C23 1.397(5)
C22 H22A 0.9300
C23 C24 1.404(5)
C24 C25 1.381(5)
C24 H24A 0.9300
C25 C26 1.392(5)
C25 H25A 0.9300
C27 C28 1.502(6)
C27 H27A 0.9700
C27 H27B 0.9700
C28 H28A 0.9600
C28 H28B 0.9600
C28 H28C 0.9600
C29 C30 1.516(7)
C29 H29A 0.9700
C29 H29B 0.9700
C30 H30A 0.9600
C30 H30B 0.9600
C30 H30C 0.9600
C31 C32 1.501(6)
C31 H31A 0.9700
C31 H31B 0.9700
C32 H32A 0.9600
C32 H32B 0.9600
C32 H32C 0.9600
C33 C34 1.495(6)
C33 H33A 0.9700
C33 H33B 0.9700
C34 H34A 0.9600
C34 H34B 0.9600
C34 H34C 0.9600
Cl2 O5' 1.284(8)
Cl2 O6' 1.323(14)
Cl2 O6 1.390(5)
Cl2 O3 1.415(3)
Cl2 O5 1.443(12)
Cl2 O4 1.558(6)
Cl2 O4' 1.609(10)
